data_1520568
loop_
_publ_author_name
'Reufer, Christian'
'Zielinski, Claudia'
'Schafer, Hans Jurgen'
'Frolich, Roland'

_publ_section_title
;
 Electro-organic Synthesis 68. Diastereoselective Cathodic Reduction of
 Phenylglyoxylic Acid Attached to Chiral Auxiliaries
;
_journal_name_full 'Acta Chemica Scandinavica'
_journal_page_first 1023
_journal_page_last 1037
_journal_paper_doi 10.3891/acta.chem.scand.53-1023
_journal_volume 53
_journal_year 1999
_chemical_formula_sum 'C12 H15 N O5'
_chemical_formula_weight 253.25
_space_group_IT_number 145
_symmetry_cell_setting trigonal
_symmetry_Int_Tables_number 145
_symmetry_space_group_name_Hall 'P 32'
_symmetry_space_group_name_H-M 'P 32'
_cell_angle_alpha 90
_cell_angle_beta 90
_cell_angle_gamma 120
_cell_formula_units_Z 3
_cell_length_a 12.654(2)
_cell_length_b 12.654(2)
_cell_length_c 6.786(1)
_cell_volume 941.0(3)
_diffrn_ambient_temperature 223
_diffrn_radiation_probe x-ray
_diffrn_radiation_type CuK\a
_diffrn_radiation_wavelength 1.54178
_exptl_absorpt_coefficient_mu 0.887
_exptl_crystal_density_diffrn 1.341
_refine_ls_number_parameters 166
_refine_ls_number_reflns 1020
_refine_ls_R_factor_gt 0.058
_refine_ls_wR_factor_gt 0.179
_cod_data_source_file Acta-Chem-Scand-1999-53-1023-1037-2.cif
_cod_data_source_block R-17
_cod_depositor_comments
;
No atomic coordinates in the paper,
a dummy atom was added,
deposited at CCDC 114111
;
_cod_database_code 1520568

loop_
_symmetry_equiv_pos_site_id
_symmetry_equiv_pos_as_xyz
1 x,y,z
2 -y,x-y,2/3+z
3 -x+y,-x,1/3+z

loop_
_atom_site_label
_atom_site_type_symbol
_atom_site_fract_x
_atom_site_fract_y
_atom_site_fract_z
_atom_site_U_iso_or_equiv
_atom_site_calc_flag
? ? ? ? ? ? ?
